data_4062090
loop_
_publ_author_name
'Kirillov, Evgueni'
'Toupet, Loic'
'Lehmann, Christian W.'
'Razavi, Abbas'
'Kahlal, Samia'
'Saillard, Jean-Yves'
'Carpentier, Jean-Fran\,cois'

_publ_section_title
;
 [(Cp-CMe~2~-Flu)~2~Ln]^-^[Li(ether)n]^+^ (Ln = Y, La): Complexes with Unusual
 Coordination Modes of the Fluorenyl Ligand and the First Examples of Bis-Ansa
 Lanthanidocenes
;
_journal_issue 20
_journal_name_full Organometallics
_journal_page_first 4038
_journal_page_last 4046
_journal_paper_doi 10.1021/om030181o
_journal_volume 22
_journal_year 2003
_chemical_formula_sum 'C60 H75 Li O4.5 Y'
_chemical_formula_weight 964.05
_space_group_IT_number 2
_symmetry_cell_setting triclinic
_symmetry_space_group_name_Hall '-P 1'
_symmetry_space_group_name_H-M 'P -1'
_cell_angle_alpha 67.74(2)
_cell_angle_beta 70.540(10)
_cell_angle_gamma 74.977(8)
_cell_formula_units_Z 2
_cell_length_a 12.599(2)
_cell_length_b 13.398(3)
_cell_length_c 17.133(4)
_cell_measurement_temperature 120(1)
_cell_volume 2494.2(9)
_diffrn_ambient_temperature 293(2)
_exptl_crystal_density_diffrn 1.284
_cod_depositor_comments
;
The following automatic conversions were performed:
'_symmetry_cell_setting' value 'Triclinic' changed to 'triclinic'
according to '/home/saulius/struct/CIF-dictionaries/cif_core.dic'
dictionary named 'cif_core.dic' version 2.4.1 from 2010-06-29.

Automatic conversion script
Id: cif_fix_enum 1527 2010-12-29 10:47:43Z saulius 
;
_cod_original_formula_sum 'C60 H75 Li O4.50 Y'
_cod_database_code 4062090

loop_
_symmetry_equiv_pos_as_xyz
'x, y, z'
'-x, -y, -z'

loop_
_atom_site_label
_atom_site_type_symbol
_atom_site_fract_x
_atom_site_fract_y
_atom_site_fract_z
_atom_site_U_iso_or_equiv
_atom_site_adp_type
_atom_site_occupancy
_atom_site_symmetry_multiplicity
_atom_site_calc_flag
_atom_site_refinement_flags
_atom_site_disorder_assembly
_atom_site_disorder_group
C82 C -0.678(3) -0.414(3) 0.476(2) 0.118(10) Uiso 0.50 1 d P . .
C83 C -0.5305(18) -0.495(2) 0.4932(17) 0.074(6) Uiso 0.50 1 d P . .
C52 C -0.3354(15) -0.1739(12) 0.5166(9) 0.117(5) Uani 1 1 d . . .
C53 C -0.422(3) -0.079(3) 0.484(2) 0.111(9) Uiso 0.50 1 d P . .
C53A C -0.487(4) -0.163(4) 0.536(3) 0.181(16) Uiso 0.50 1 d P . .
C54 C -0.525(4) -0.256(4) 0.620(3) 0.166(15) Uiso 0.50 1 d P . .
C55 C -0.4633(18) -0.232(4) 0.6561(15) 0.33(3) Uani 1 1 d . . .
C56 C -0.3230(8) -0.0061(8) 0.6535(7) 0.065(3) Uani 1 1 d . . .
H56A H -0.3978 -0.0207 0.6915 0.078 Uiso 1 1 calc R . .
H56B H -0.3236 0.0106 0.5934 0.078 Uiso 1 1 calc R . .
C57 C -0.2894(9) 0.0843(8) 0.6649(7) 0.064(3) Uani 1 1 d . . .
H57A H -0.3549 0.1384 0.6772 0.077 Uiso 1 1 calc R . .
H57B H -0.2335 0.1194 0.6133 0.077 Uiso 1 1 calc R . .
C58 C -0.2388(9) 0.0270(8) 0.7427(7) 0.066(3) Uani 1 1 d . . .
H58A H -0.1895 0.0702 0.7450 0.079 Uiso 1 1 calc R . .
H58B H -0.2976 0.0105 0.7974 0.079 Uiso 1 1 calc R . .
C59 C -0.1730(9) -0.0741(8) 0.7227(7) 0.067(3) Uani 1 1 d . . .
H59A H -0.0968 -0.0626 0.6860 0.081 Uiso 1 1 calc R . .
H59B H -0.1674 -0.1341 0.7759 0.081 Uiso 1 1 calc R . .
C60 C -0.3053(18) -0.4195(11) 0.8267(11) 0.173(10) Uani 1 1 d . . .
H60A H -0.2303 -0.4500 0.8363 0.207 Uiso 1 1 calc R . .
H60B H -0.3154 -0.4489 0.7863 0.207 Uiso 1 1 calc R . .
C61 C -0.3911(10) -0.4467(9) 0.9077(7) 0.074(3) Uani 1 1 d . . .
H61A H -0.3557 -0.4892 0.9551 0.088 Uiso 1 1 calc R . .
H61B H -0.4401 -0.4900 0.9054 0.088 Uiso 1 1 calc R . .
C62 C -0.4592(10) -0.3440(9) 0.9232(7) 0.077(3) Uani 1 1 d . . .
H62A H -0.5317 -0.3276 0.9092 0.093 Uiso 1 1 calc R . .
H62B H -0.4724 -0.3470 0.9831 0.093 Uiso 1 1 calc R . .
C63 C -0.3820(9) -0.2643(9) 0.8609(7) 0.075(3) Uani 1 1 d . . .
H63A H -0.4259 -0.1942 0.8377 0.090 Uiso 1 1 calc R . .
H63B H -0.3331 -0.2546 0.8900 0.090 Uiso 1 1 calc R . .
C64 C -0.0370(11) -0.3948(10) 0.6081(9) 0.092(4) Uani 1 1 d . . .
H64A H -0.0133 -0.4680 0.6438 0.111 Uiso 1 1 calc R . .
H64B H 0.0299 -0.3663 0.5648 0.111 Uiso 1 1 calc R . .
C65 C -0.1244(13) -0.3963(11) 0.5625(9) 0.106(5) Uani 1 1 d . . .
H65A H -0.0901 -0.4422 0.5262 0.127 Uiso 1 1 calc R . .
H65B H -0.1467 -0.3235 0.5271 0.127 Uiso 1 1 calc R . .
H65C H -0.1902 -0.4242 0.6060 0.127 Uiso 1 1 calc R . .
C66 C -0.0377(10) -0.3417(9) 0.7265(8) 0.083(3) Uani 1 1 d . . .
H66A H -0.0276 -0.4187 0.7598 0.100 Uiso 1 1 calc R . .
H66B H -0.0849 -0.3023 0.7665 0.100 Uiso 1 1 calc R . .
C67 C 0.0763(12) -0.3036(10) 0.6862(11) 0.116(5) Uani 1 1 d . . .
H67A H 0.1113 -0.3149 0.7314 0.139 Uiso 1 1 calc R . .
H67B H 0.0666 -0.2273 0.6532 0.139 Uiso 1 1 calc R . .
H67C H 0.1241 -0.3442 0.6481 0.139 Uiso 1 1 calc R . .
O1 O -0.3479(7) -0.2184(8) 0.6108(6) 0.095(3) Uani 1 1 d . . .
O2 O -0.2378(5) -0.0961(5) 0.6771(4) 0.0570(17) Uani 1 1 d . . .
O3 O -0.3160(6) -0.3071(6) 0.7928(5) 0.076(2) Uani 1 1 d . . .
O4 O -0.0934(6) -0.3251(5) 0.6622(5) 0.0681(19) Uani 1 1 d . . .
Li1 Li -0.2376(15) -0.2323(14) 0.6727(11) 0.065(4) Uani 1 1 d . . .
Y1 Y 0.23427(7) 0.22058(7) 0.82847(6) 0.0434(4) Uani 1 1 d . . .
C1 C 0.0766(8) 0.2921(8) 1.0681(6) 0.050(2) Uani 1 1 d . . .
H1 H 0.0236 0.3445 1.0896 0.059 Uiso 1 1 calc R . .
C2 C 0.0557(8) 0.1894(8) 1.0950(6) 0.057(3) Uani 1 1 d . . .
H2 H -0.0123 0.1695 1.1353 0.068 Uiso 1 1 calc R . .
C3 C 0.1356(8) 0.1151(8) 1.0625(6) 0.053(2) Uani 1 1 d . . .
H3 H 0.1203 0.0443 1.0812 0.063 Uiso 1 1 calc R . .
C4 C 0.2386(7) 0.1393(7) 1.0030(5) 0.045(2) Uani 1 1 d . . .
H4 H 0.2911 0.0848 0.9837 0.054 Uiso 1 1 calc R . .
C5 C 0.3735(8) 0.4973(8) 0.8485(7) 0.060(3) Uani 1 1 d . . .
H5 H 0.4423 0.4923 0.8065 0.073 Uiso 1 1 calc R . .
C6 C 0.3196(8) 0.5934(8) 0.8585(8) 0.066(3) Uani 1 1 d . . .
H6 H 0.3515 0.6558 0.8218 0.080 Uiso 1 1 calc R . .
C7 C 0.2173(8) 0.6040(8) 0.9218(7) 0.062(3) Uani 1 1 d . . .
H7 H 0.1843 0.6725 0.9274 0.074 Uiso 1 1 calc R . .
C8 C 0.1658(8) 0.5172(8) 0.9748(6) 0.053(2) Uani 1 1 d . . .
H8 H 0.0968 0.5245 1.0161 0.063 Uiso 1 1 calc R . .
C9 C 0.3553(7) 0.2958(7) 0.9074(6) 0.042(2) Uani 1 1 d . . .
C10 C 0.2638(7) 0.2446(7) 0.9720(6) 0.044(2) Uani 1 1 d . . .
C11 C 0.1789(8) 0.3189(7) 1.0073(6) 0.047(2) Uani 1 1 d . . .
C12 C 0.2183(7) 0.4175(7) 0.9660(6) 0.047(2) Uani 1 1 d . . .
C13 C 0.3237(7) 0.4050(7) 0.9027(6) 0.047(2) Uani 1 1 d . . .
C14 C 0.4710(7) 0.2373(7) 0.8669(6) 0.050(2) Uani 1 1 d . . .
C15 C 0.5182(8) 0.1475(7) 0.9409(6) 0.053(2) Uani 1 1 d . . .
H15A H 0.5296 0.1803 0.9780 0.064 Uiso 1 1 calc R . .
H15B H 0.5895 0.1093 0.9161 0.064 Uiso 1 1 calc R . .
H15C H 0.4648 0.0972 0.9747 0.064 Uiso 1 1 calc R . .
C16 C 0.5642(8) 0.3074(8) 0.8164(7) 0.060(3) Uani 1 1 d . . .
H16A H 0.5795 0.3354 0.8548 0.073 Uiso 1 1 calc R . .
H16B H 0.5401 0.3671 0.7697 0.073 Uiso 1 1 calc R . .
H16C H 0.6320 0.2643 0.7925 0.073 Uiso 1 1 calc R . .
C17 C 0.4531(7) 0.1954(7) 0.8036(6) 0.046(2) Uani 1 1 d . . .
C18 C 0.4307(7) 0.2588(8) 0.7218(6) 0.051(2) Uani 1 1 d . . .
H18 H 0.4387 0.3321 0.6940 0.061 Uiso 1 1 calc R . .
C19 C 0.3953(8) 0.1974(8) 0.6887(6) 0.055(2) Uani 1 1 d . . .
H19 H 0.3758 0.2209 0.6360 0.066 Uiso 1 1 calc R . .
C20 C 0.3945(7) 0.0957(8) 0.7484(6) 0.054(2) Uani 1 1 d . . .
H20 H 0.3736 0.0373 0.7433 0.064 Uiso 1 1 calc R . .
C21 C 0.4304(7) 0.0921(7) 0.8198(6) 0.051(2) Uani 1 1 d . . .
H21 H 0.4375 0.0314 0.8686 0.061 Uiso 1 1 calc R . .
C31 C 0.2318(8) -0.1015(8) 0.8027(7) 0.058(3) Uani 1 1 d . . .
H31 H 0.2692 -0.1553 0.7769 0.069 Uiso 1 1 calc R . .
C32 C 0.2472(9) -0.1107(8) 0.8810(8) 0.065(3) Uani 1 1 d . . .
H32 H 0.2950 -0.1701 0.9077 0.078 Uiso 1 1 calc R . .
C33 C 0.1917(8) -0.0319(8) 0.9197(7) 0.059(3) Uani 1 1 d . . .
H33 H 0.2039 -0.0374 0.9719 0.071 Uiso 1 1 calc R . .
C34 C 0.1191(7) 0.0543(7) 0.8830(6) 0.046(2) Uani 1 1 d . . .
H34 H 0.0799 0.1049 0.9119 0.055 Uiso 1 1 calc R . .
C35 C 0.0098(9) 0.1526(8) 0.5988(6) 0.061(3) Uani 1 1 d . . .
H35 H -0.0398 0.2183 0.5893 0.073 Uiso 1 1 calc R . .
C36 C 0.0423(11) 0.0978(10) 0.5405(7) 0.074(3) Uani 1 1 d . . .
H36 H 0.0132 0.1261 0.4919 0.089 Uiso 1 1 calc R . .
C37 C 0.1164(11) 0.0026(11) 0.5509(7) 0.074(3) Uani 1 1 d . . .
H37 H 0.1369 -0.0331 0.5097 0.089 Uiso 1 1 calc R . .
C38 C 0.1609(9) -0.0406(9) 0.6214(7) 0.069(3) Uani 1 1 d . . .
H38 H 0.2124 -0.1051 0.6278 0.082 Uiso 1 1 calc R . .
C39 C 0.0358(7) 0.1431(7) 0.7491(5) 0.043(2) Uani 1 1 d . . .
C40 C 0.1023(7) 0.0683(7) 0.8020(6) 0.043(2) Uani 1 1 d . . .
C41 C 0.1628(8) -0.0149(7) 0.7623(6) 0.053(2) Uani 1 1 d . . .
C42 C 0.1288(8) 0.0123(8) 0.6841(6) 0.055(2) Uani 1 1 d . . .
C43 C 0.0518(8) 0.1092(7) 0.6752(6) 0.051(2) Uani 1 1 d . . .
C44 C -0.0348(7) 0.2401(7) 0.7711(5) 0.047(2) Uani 1 1 d . . .
C45 C -0.0996(8) 0.3146(8) 0.7016(7) 0.061(3) Uani 1 1 d . . .
H45A H -0.1491 0.2744 0.6972 0.074 Uiso 1 1 calc R . .
H45B H -0.0458 0.3390 0.6460 0.074 Uiso 1 1 calc R . .
H45C H -0.1439 0.3766 0.7186 0.074 Uiso 1 1 calc R . .
C46 C -0.1297(8) 0.2108(8) 0.8576(6) 0.057(2) Uani 1 1 d . . .
H46A H -0.0960 0.1655 0.9046 0.068 Uiso 1 1 calc R . .
H46B H -0.1801 0.1723 0.8522 0.068 Uiso 1 1 calc R . .
H46C H -0.1720 0.2765 0.8695 0.068 Uiso 1 1 calc R . .
C47 C 0.0415(7) 0.3050(6) 0.7769(6) 0.042(2) Uani 1 1 d . . .
C48 C 0.0314(7) 0.3427(7) 0.8445(6) 0.049(2) Uani 1 1 d . . .
H48 H -0.0216 0.3270 0.8988 0.058 Uiso 1 1 calc R . .
C49 C 0.1163(8) 0.4091(7) 0.8158(7) 0.057(3) Uani 1 1 d . . .
H49 H 0.1286 0.4453 0.8481 0.068 Uiso 1 1 calc R . .
C50 C 0.1789(8) 0.4114(7) 0.7309(7) 0.050(2) Uani 1 1 d . . .
H50 H 0.2397 0.4494 0.6972 0.059 Uiso 1 1 calc R . .
C51 C 0.1345(7) 0.3469(7) 0.7055(6) 0.050(2) Uani 1 1 d . . .
H51 H 0.1605 0.3337 0.6522 0.060 Uiso 1 1 calc R . .

loop_
_atom_site_aniso_label
_atom_site_aniso_U_11
_atom_site_aniso_U_22
_atom_site_aniso_U_33
_atom_site_aniso_U_23
_atom_site_aniso_U_13
_atom_site_aniso_U_12
C52 0.178(16) 0.101(10) 0.090(10) -0.005(8) -0.078(10) -0.034(10)
C55 0.117(16) 0.81(8) 0.144(18) -0.19(3) 0.035(14) -0.23(3)
C56 0.055(6) 0.054(6) 0.076(7) -0.021(5) -0.022(5) 0.017(5)
C57 0.063(7) 0.050(6) 0.072(7) -0.027(5) -0.015(5) 0.010(5)
C58 0.062(6) 0.054(6) 0.087(8) -0.034(6) -0.018(6) -0.003(5)
C59 0.065(7) 0.056(6) 0.089(8) -0.033(6) -0.034(6) 0.008(5)
C60 0.22(2) 0.066(10) 0.140(14) -0.040(9) 0.079(14) -0.034(11)
C61 0.094(8) 0.062(7) 0.076(8) -0.024(6) -0.037(7) -0.009(6)
C62 0.091(8) 0.066(7) 0.075(8) -0.025(6) -0.018(6) -0.015(6)
C63 0.065(7) 0.078(8) 0.084(8) -0.035(7) -0.011(6) -0.010(6)
C64 0.094(9) 0.075(8) 0.098(9) -0.035(7) -0.022(8) 0.010(7)
C65 0.144(13) 0.079(9) 0.092(9) -0.035(7) -0.022(9) -0.011(8)
C66 0.081(8) 0.061(7) 0.105(9) -0.024(7) -0.038(8) 0.007(6)
C67 0.101(11) 0.066(8) 0.179(15) -0.007(9) -0.075(11) -0.011(7)
O1 0.081(6) 0.131(7) 0.096(6) -0.044(5) -0.035(5) -0.026(5)
O2 0.058(4) 0.052(4) 0.067(4) -0.027(3) -0.030(3) 0.010(3)
O3 0.087(5) 0.057(4) 0.076(5) -0.025(4) -0.004(4) -0.017(4)
O4 0.070(5) 0.048(4) 0.080(5) -0.020(4) -0.027(4) 0.011(3)
Li1 0.067(10) 0.075(11) 0.061(10) -0.030(9) -0.029(8) 0.004(9)
Y1 0.0420(5) 0.0388(5) 0.0519(6) -0.0154(4) -0.0179(4) -0.0018(4)
C1 0.045(6) 0.050(6) 0.046(5) -0.014(5) -0.010(5) 0.002(5)
C2 0.047(6) 0.067(7) 0.049(6) -0.012(5) -0.008(5) -0.013(5)
C3 0.061(6) 0.048(6) 0.052(6) -0.016(5) -0.020(5) -0.009(5)
C4 0.048(6) 0.043(5) 0.041(5) -0.013(4) -0.016(5) 0.004(4)
C5 0.048(6) 0.051(6) 0.084(7) -0.021(6) -0.023(5) -0.002(5)
C6 0.051(6) 0.040(6) 0.109(9) -0.027(6) -0.019(6) -0.007(5)
C7 0.054(7) 0.043(6) 0.108(9) -0.037(6) -0.037(6) 0.002(5)
C8 0.050(6) 0.052(6) 0.071(7) -0.036(5) -0.024(5) 0.004(5)
C9 0.033(5) 0.047(5) 0.056(6) -0.025(4) -0.018(4) -0.002(4)
C10 0.050(6) 0.038(5) 0.053(5) -0.020(4) -0.024(5) 0.005(5)
C11 0.051(6) 0.041(5) 0.058(6) -0.018(5) -0.031(5) 0.003(5)
C12 0.043(5) 0.045(6) 0.062(6) -0.024(5) -0.026(5) 0.003(4)
C13 0.041(5) 0.038(5) 0.070(6) -0.023(5) -0.026(5) 0.002(4)
C14 0.042(5) 0.042(5) 0.068(6) -0.017(5) -0.025(5) 0.000(4)
C15 0.048(5) 0.050(6) 0.071(6) -0.031(5) -0.022(5) 0.005(4)
C16 0.047(6) 0.053(6) 0.088(7) -0.030(5) -0.019(5) -0.005(5)
C17 0.030(5) 0.044(5) 0.062(6) -0.021(5) -0.012(4) 0.002(4)
C18 0.037(5) 0.055(6) 0.057(6) -0.021(5) -0.009(4) -0.001(4)
C19 0.054(6) 0.066(7) 0.050(6) -0.025(6) -0.016(5) -0.001(5)
C20 0.043(5) 0.058(7) 0.070(7) -0.038(6) -0.018(5) 0.007(5)
C21 0.035(5) 0.048(6) 0.057(6) -0.016(5) -0.011(4) 0.009(4)
C31 0.058(6) 0.047(6) 0.074(7) -0.024(5) -0.021(5) -0.006(5)
C32 0.062(7) 0.043(6) 0.097(9) -0.020(6) -0.038(6) 0.002(5)
C33 0.069(7) 0.051(6) 0.063(6) -0.007(5) -0.034(5) -0.016(5)
C34 0.055(6) 0.032(5) 0.057(6) -0.010(4) -0.022(5) -0.014(4)
C35 0.079(7) 0.060(6) 0.055(6) -0.016(5) -0.024(5) -0.025(5)
C36 0.104(9) 0.080(8) 0.056(7) -0.019(6) -0.032(6) -0.033(7)
C37 0.095(9) 0.097(10) 0.053(7) -0.035(6) -0.010(6) -0.046(8)
C38 0.064(7) 0.078(7) 0.075(8) -0.040(6) 0.002(6) -0.032(6)
C39 0.041(5) 0.040(5) 0.045(5) -0.010(4) -0.014(4) -0.007(4)
C40 0.047(5) 0.037(5) 0.048(5) -0.016(4) -0.013(4) -0.010(4)
C41 0.054(6) 0.048(6) 0.064(6) -0.022(5) -0.014(5) -0.013(5)
C42 0.059(6) 0.055(6) 0.058(6) -0.024(5) -0.011(5) -0.018(5)
C43 0.051(6) 0.054(6) 0.049(6) -0.016(5) -0.010(5) -0.016(5)
C44 0.050(5) 0.050(5) 0.044(5) -0.014(4) -0.013(4) -0.012(4)
C45 0.058(6) 0.055(6) 0.080(7) -0.020(5) -0.037(5) 0.000(5)
C46 0.049(6) 0.056(6) 0.065(6) -0.017(5) -0.019(5) -0.010(5)
C47 0.032(5) 0.038(5) 0.053(6) -0.012(4) -0.016(4) 0.000(4)
C48 0.042(5) 0.043(5) 0.060(6) -0.020(5) -0.021(4) 0.010(4)
C49 0.062(6) 0.030(5) 0.085(8) -0.015(5) -0.047(6) 0.012(5)
C50 0.048(5) 0.031(5) 0.073(7) -0.008(5) -0.033(5) -0.001(4)
C51 0.051(6) 0.038(5) 0.051(6) -0.004(4) -0.023(5) 0.004(4)

loop_
_geom_bond_atom_site_label_1
_geom_bond_atom_site_label_2
_geom_bond_distance
_geom_bond_site_symmetry_2
_geom_bond_publ_flag
C82 C83 1.95(4) . ?
C83 C83 0.84(4) 2_446 ?
C52 O1 1.460(15) . ?
C52 C53 1.50(3) . ?
C52 C53A 1.80(5) . ?
C53 C53A 1.41(5) . ?
C53A C54 1.52(6) . ?
C53A C55 2.00(5) . ?
C54 C55 1.30(5) . ?
C55 O1 1.424(18) . ?
C56 O2 1.420(10) . ?
C56 C57 1.476(14) . ?
C56 H56A 0.9700 . ?
C56 H56B 0.9700 . ?
C57 C58 1.521(14) . ?
C57 H57A 0.9700 . ?
C57 H57B 0.9700 . ?
C58 C59 1.491(13) . ?
C58 H58A 0.9700 . ?
C58 H58B 0.9700 . ?
C59 O2 1.445(11) . ?
C59 H59A 0.9700 . ?
C59 H59B 0.9700 . ?
C60 O3 1.381(14) . ?
C60 C61 1.431(17) . ?
C60 H60A 0.9700 . ?
C60 H60B 0.9700 . ?
C61 C62 1.487(14) . ?
C61 H61A 0.9700 . ?
C61 H61B 0.9700 . ?
C62 C63 1.487(15) . ?
C62 H62A 0.9700 . ?
C62 H62B 0.9700 . ?
C63 O3 1.412(12) . ?
C63 H63A 0.9700 . ?
C63 H63B 0.9700 . ?
C64 O4 1.452(13) . ?
C64 C65 1.556(18) . ?
C64 H64A 0.9700 . ?
C64 H64B 0.9700 . ?
C65 H65A 0.9600 . ?
C65 H65B 0.9600 . ?
C65 H65C 0.9600 . ?
C66 O4 1.416(13) . ?
C66 C67 1.501(17) . ?
C66 H66A 0.9700 . ?
C66 H66B 0.9700 . ?
C67 H67A 0.9600 . ?
C67 H67B 0.9600 . ?
C67 H67C 0.9600 . ?
O1 Li1 1.946(18) . ?
O2 Li1 1.854(18) . ?
O3 Li1 1.952(19) . ?
O4 Li1 1.913(17) . ?
Y1 C50 2.536(8) . ?
Y1 C49 2.547(8) . ?
Y1 C18 2.581(9) . ?
Y1 C17 2.597(8) . ?
Y1 C21 2.615(8) . ?
Y1 C51 2.616(8) . ?
Y1 C20 2.626(8) . ?
Y1 C19 2.636(9) . ?
Y1 C48 2.644(8) . ?
Y1 C34 2.671(8) . ?
Y1 C47 2.685(8) . ?
Y1 C10 2.749(8) . ?
C1 C2 1.342(13) . ?
C1 C11 1.391(13) . ?
C1 H1 0.9300 . ?
C2 C3 1.357(13) . ?
C2 H2 0.9300 . ?
C3 C4 1.384(12) . ?
C3 H3 0.9300 . ?
C4 C10 1.388(12) . ?
C4 H4 0.9300 . ?
C5 C6 1.336(13) . ?
C5 C13 1.388(13) . ?
C5 H5 0.9300 . ?
C6 C7 1.395(14) . ?
C6 H6 0.9300 . ?
C7 C8 1.340(13) . ?
C7 H7 0.9300 . ?
C8 C12 1.369(12) . ?
C8 H8 0.9300 . ?
C9 C13 1.391(11) . ?
C9 C10 1.417(12) . ?
C9 C14 1.538(12) . ?
C10 C11 1.405(12) . ?
C11 C12 1.374(12) . ?
C12 C13 1.425(12) . ?
C14 C17 1.493(13) . ?
C14 C16 1.512(13) . ?
C14 C15 1.544(12) . ?
C15 H15A 0.9600 . ?
C15 H15B 0.9600 . ?
C15 H15C 0.9600 . ?
C16 H16A 0.9600 . ?
C16 H16B 0.9600 . ?
C16 H16C 0.9600 . ?
C17 C21 1.392(12) . ?
C17 C18 1.416(12) . ?
C18 C19 1.383(13) . ?
C18 H18 0.9300 . ?
C19 C20 1.359(13) . ?
C19 H19 0.9300 . ?
C20 C21 1.420(13) . ?
C20 H20 0.9300 . ?
C21 H21 0.9300 . ?
C31 C41 1.360(13) . ?
C31 C32 1.374(14) . ?
C31 H31 0.9300 . ?
C32 C33 1.372(14) . ?
C32 H32 0.9300 . ?
C33 C34 1.360(12) . ?
C33 H33 0.9300 . ?
C34 C40 1.409(12) . ?
C34 H34 0.9300 . ?
C35 C36 1.353(14) . ?
C35 C43 1.435(13) . ?
C35 H35 0.9300 . ?
C36 C37 1.361(16) . ?
C36 H36 0.9300 . ?
C37 C38 1.364(15) . ?
C37 H37 0.9300 . ?
C38 C42 1.400(13) . ?
C38 H38 0.9300 . ?
C39 C40 1.382(12) . ?
C39 C43 1.437(12) . ?
C39 C44 1.473(12) . ?
C40 C41 1.441(12) . ?
C41 C42 1.429(13) . ?
C42 C43 1.395(13) . ?
C44 C47 1.501(12) . ?
C44 C46 1.550(12) . ?
C44 C45 1.551(12) . ?
C45 H45A 0.9600 . ?
C45 H45B 0.9600 . ?
C45 H45C 0.9600 . ?
C46 H46A 0.9600 . ?
C46 H46B 0.9600 . ?
C46 H46C 0.9600 . ?
C47 C48 1.388(12) . ?
C47 C51 1.432(12) . ?
C48 C49 1.410(13) . ?
C48 H48 0.9300 . ?
C49 C50 1.397(13) . ?
C49 H49 0.9300 . ?
C50 C51 1.396(12) . ?
C50 H50 0.9300 . ?
C51 H51 0.9300 . ?
